data_1557842
loop_
_publ_author_name
'Jost, Maximilian'
'Richter, Roman-Malte'
'Balmer, Markus'
'Peters, Bertram'
'Dankert, Fabian'
'von H\"anisch, Carsten'

_publ_section_title
;
 Coordination polymers of alkali metal cyclosiloxazanides with one- and
 two-dimensional structures.
;
_journal_issue 18
_journal_name_full 'Dalton transactions (Cambridge, England : 2003)'
_journal_page_first 5787
_journal_page_last 5790
_journal_paper_doi 10.1039/d0dt01060j
_journal_volume 49
_journal_year 2020
_chemical_formula_moiety 'C16 H48 K2 N2 O2 Si8, 2(C3.5 H3.5)'
_chemical_formula_sum 'C23 H55 K2 N2 O2 Si8'
_chemical_formula_weight 694.60
_space_group_crystal_system monoclinic
_space_group_IT_number 15
_space_group_name_Hall '-C 2yc'
_space_group_name_H-M_alt 'C 1 2/c 1'
_atom_sites_solution_hydrogens mixed
_atom_sites_solution_primary iterative
_audit_creation_date 2019-07-04
_audit_creation_method
;
Olex2 1.2
(compiled 2018.05.29 svn.r3508 for OlexSys, GUI svn.r5506)
;
_audit_update_record
;
2020-03-30 deposited with the CCDC.	2020-04-08 downloaded from the CCDC.
;
_cell_angle_alpha 90
_cell_angle_beta 100.1390(10)
_cell_angle_gamma 90
_cell_formula_units_Z 8
_cell_length_a 21.1709(8)
_cell_length_b 21.2048(8)
_cell_length_c 18.2698(7)
_cell_measurement_reflns_used 9942
_cell_measurement_temperature 110.0
_cell_measurement_theta_max 25.25
_cell_measurement_theta_min 2.23
_cell_volume 8073.7(5)
_computing_cell_refinement 'SAINT v8.37A (Bruker, 2015)'
_computing_data_collection 'STOE X-AREA'
_computing_data_reduction 'SAINT v8.37A (Bruker, 2015)'
_computing_molecular_graphics 'Olex2 (Dolomanov et al., 2009)'
_computing_publication_material 'Olex2 (Dolomanov et al., 2009) and MS-Word'
_computing_structure_refinement 'ShelXL (Sheldrick, 2015)'
_computing_structure_solution 'olex2.solve (Bourhis et al., 2015)'
_diffrn_ambient_temperature 110.0
_diffrn_detector_area_resol_mean 8
_diffrn_detector_type 'CCD area detector'
_diffrn_measured_fraction_theta_full 0.999
_diffrn_measured_fraction_theta_max 0.997
_diffrn_measurement_device 'three-circle diffractometer'
_diffrn_measurement_device_type 'Bruker APEX-II CCD'
_diffrn_measurement_method '\f and \w scans'
_diffrn_radiation_type MoK\a
_diffrn_radiation_wavelength 0.71073
_diffrn_reflns_av_R_equivalents 0.0467
_diffrn_reflns_av_unetI/netI 0.0266
_diffrn_reflns_Laue_measured_fraction_full 0.999
_diffrn_reflns_Laue_measured_fraction_max 0.997
_diffrn_reflns_limit_h_max 25
_diffrn_reflns_limit_h_min -25
_diffrn_reflns_limit_k_max 25
_diffrn_reflns_limit_k_min -25
_diffrn_reflns_limit_l_max 21
_diffrn_reflns_limit_l_min -21
_diffrn_reflns_number 55595
_diffrn_reflns_point_group_measured_fraction_full 0.999
_diffrn_reflns_point_group_measured_fraction_max 0.997
_diffrn_reflns_theta_full 25.000
_diffrn_reflns_theta_max 25.317
_diffrn_reflns_theta_min 2.230
_diffrn_standards_number 0
_exptl_absorpt_coefficient_mu 0.494
_exptl_absorpt_correction_T_max 0.7452
_exptl_absorpt_correction_T_min 0.7211
_exptl_absorpt_correction_type multi-scan
_exptl_absorpt_process_details
'SADABS-2014/5 (Bruker,2014/5) was used for absorption correction. wR2(int) was 0.0649 before and 0.0523 after correction. The Ratio of minimum to maximum transmission is 0.9677. The \l/2 correction factor is 0.00150.'
_exptl_crystal_colour colourless
_exptl_crystal_colour_primary colourless
_exptl_crystal_density_diffrn 1.141
_exptl_crystal_description block
_exptl_crystal_F_000 2984
_exptl_crystal_size_max 0.231
_exptl_crystal_size_mid 0.223
_exptl_crystal_size_min 0.121
_refine_diff_density_max 0.360
_refine_diff_density_min -0.310
_refine_diff_density_rms 0.050
_refine_ls_extinction_method none
_refine_ls_goodness_of_fit_ref 1.037
_refine_ls_hydrogen_treatment mixed
_refine_ls_matrix_type full
_refine_ls_number_parameters 412
_refine_ls_number_reflns 7338
_refine_ls_number_restraints 0
_refine_ls_restrained_S_all 1.037
_refine_ls_R_factor_all 0.0410
_refine_ls_R_factor_gt 0.0299
_refine_ls_shift/su_max 0.001
_refine_ls_shift/su_mean 0.000
_refine_ls_structure_factor_coef Fsqd
_refine_ls_weighting_details 'w=1/[\s^2^(Fo^2^)+(0.0314P)^2^+7.6417P] where P=(Fo^2^+2Fc^2^)/3'
_refine_ls_weighting_scheme calc
_refine_ls_wR_factor_gt 0.0652
_refine_ls_wR_factor_ref 0.0691
_reflns_Friedel_coverage 0.000
_reflns_number_gt 6183
_reflns_number_total 7338
_reflns_threshold_expression 'I > 2\s(I)'
_cod_data_source_file d0dt01060j2.cif
_cod_data_source_block CvH-KNSi4O
_cod_depositor_comments 'Adding full bibliography for 1557842--1557846.cif.'
_cod_database_code 1557842
_shelx_shelxl_version_number 2016/6
_shelx_space_group_comment
;
The symmetry employed for this shelxl refinement is uniquely defined
by the following loop, which should always be used as a source of
symmetry information in preference to the above space-group names.
They are only intended as comments.
;
_shelx_estimated_absorpt_t_max 0.943
_shelx_estimated_absorpt_t_min 0.894
_olex2_refinement_description
;
1. Fixed Uiso
 At 1.2 times of:
  All C(H) groups
 At 1.5 times of:
  All C(H,H,H) groups
2. Others
 Fixed Sof: C17(0.5) H17A(0.5) H17B(0.5) H17C(0.5) C21(0.5) H21A(0.5)
 H21B(0.5) H21C(0.5)
3.a Aromatic/amide H refined with riding coordinates:
 C20(H20), C19(H19), C24(H24)
3.b Idealised Me refined as rotating group:
 C16(H16A,H16B,H16C), C5(H5A,H5B,H5C), C7(H7A,H7B,H7C), C3(H3A,H3B,H3C),
 C15(H15A,H15B,H15C), C1(H1A,H1B,H1C), C14(H14A,H14B,H14C), C6(H6A,H6B,H6C),
 C4(H4A,H4B,H4C), C11(H11A,H11B,H11C), C17(H17A,H17B,H17C), C21(H21A,H21B,H21C),
  C10(H10A,H10B,H10C), C9(H9A,H9B,H9C)
;
_olex2_submission_special_instructions 'No special instructions were received'

loop_
_space_group_symop_operation_xyz
'x, y, z'
'-x, y, -z+1/2'
'x+1/2, y+1/2, z'
'-x+1/2, y+1/2, -z+1/2'
'-x, -y, -z'
'x, -y, z-1/2'
'-x+1/2, -y+1/2, -z'
'x+1/2, -y+1/2, z-1/2'

loop_
_atom_site_label
_atom_site_type_symbol
_atom_site_fract_x
_atom_site_fract_y
_atom_site_fract_z
_atom_site_U_iso_or_equiv
_atom_site_adp_type
_atom_site_occupancy
_atom_site_site_symmetry_order
_atom_site_calc_flag
_atom_site_refinement_flags_posn
_atom_site_refinement_flags_adp
_atom_site_refinement_flags_occupancy
_atom_site_disorder_assembly
_atom_site_disorder_group
Si1 Si 0.12080(2) 0.52239(2) 0.16970(3) 0.01586(11) Uani 1 1 d . . . . .
Si7 Si 0.52163(2) 0.66671(2) 0.33164(3) 0.01734(11) Uani 1 1 d . . . . .
Si8 Si 0.54864(2) 0.77399(2) 0.32026(3) 0.01728(11) Uani 1 1 d . . . . .
Si4 Si 0.14194(2) 0.54777(2) 0.33149(3) 0.01755(11) Uani 1 1 d . . . . .
Si2 Si 0.23018(2) 0.49330(2) 0.18862(3) 0.01788(11) Uani 1 1 d . . . . .
Si3 Si 0.24868(2) 0.57584(2) 0.32293(3) 0.01733(11) Uani 1 1 d . . . . .
O3 O 0.500000 0.80937(8) 0.250000 0.0244(4) Uani 1 2 d S T P . .
O2 O 0.27495(6) 0.53731(6) 0.25385(7) 0.0228(3) Uani 1 1 d . . . . .
N1 N 0.09307(7) 0.53566(7) 0.24940(8) 0.0168(3) Uani 1 1 d . . . . .
N2 N 0.500000 0.44250(9) 0.250000 0.0166(4) Uani 1 2 d S T P . .
N3 N 0.500000 0.62882(9) 0.250000 0.0172(4) Uani 1 2 d S T P . .
C16 C 0.54324(10) 0.81970(9) 0.40655(10) 0.0263(4) Uani 1 1 d . . . . .
H16A H 0.498967 0.818775 0.415561 0.039 Uiso 1 1 calc GR . . . .
H16B H 0.556171 0.863473 0.400332 0.039 Uiso 1 1 calc GR . . . .
H16C H 0.571754 0.800788 0.448935 0.039 Uiso 1 1 calc GR . . . .
C5 C 0.30510(9) 0.55689(10) 0.41072(11) 0.0256(4) Uani 1 1 d . . . . .
H5A H 0.291984 0.579673 0.452249 0.038 Uiso 1 1 calc GR . . . .
H5B H 0.348677 0.569630 0.405894 0.038 Uiso 1 1 calc GR . . . .
H5C H 0.304263 0.511419 0.420100 0.038 Uiso 1 1 calc GR . . . .
C7 C 0.14497(10) 0.47795(10) 0.39644(11) 0.0342(5) Uani 1 1 d . . . . .
H7A H 0.158699 0.440373 0.372239 0.051 Uiso 1 1 calc GR . . . .
H7B H 0.102258 0.470722 0.408548 0.051 Uiso 1 1 calc GR . . . .
H7C H 0.175517 0.486595 0.442203 0.051 Uiso 1 1 calc GR . . . .
C3 C 0.26556(9) 0.50157(11) 0.10228(11) 0.0321(5) Uani 1 1 d . . . . .
H3A H 0.239204 0.478319 0.061608 0.048 Uiso 1 1 calc GR . . . .
H3B H 0.309245 0.484470 0.111089 0.048 Uiso 1 1 calc GR . . . .
H3C H 0.266764 0.546247 0.088877 0.048 Uiso 1 1 calc GR . . . .
C8 C 0.11393(11) 0.61451(12) 0.38689(14) 0.0353(6) Uani 1 1 d . . . . .
C13 C 0.59513(13) 0.63093(11) 0.39069(14) 0.0382(6) Uani 1 1 d . . . . .
C15 C 0.63162(10) 0.78236(10) 0.30010(13) 0.0353(5) Uani 1 1 d . . . . .
H15A H 0.662380 0.764469 0.341233 0.053 Uiso 1 1 calc GR . . . .
H15B H 0.641247 0.827125 0.294458 0.053 Uiso 1 1 calc GR . . . .
H15C H 0.634832 0.759897 0.254022 0.053 Uiso 1 1 calc GR . . . .
C1 C 0.10871(10) 0.59079(10) 0.10331(12) 0.0320(5) Uani 1 1 d . . . . .
H1A H 0.130746 0.628014 0.127261 0.048 Uiso 1 1 calc GR . . . .
H1B H 0.062747 0.599722 0.089348 0.048 Uiso 1 1 calc GR . . . .
H1C H 0.126329 0.580300 0.058680 0.048 Uiso 1 1 calc GR . . . .
C14 C 0.45913(11) 0.66142(11) 0.39321(12) 0.0377(5) Uani 1 1 d . . . . .
H14A H 0.472795 0.686595 0.438197 0.057 Uiso 1 1 calc GR . . . .
H14B H 0.453927 0.617320 0.407057 0.057 Uiso 1 1 calc GR . . . .
H14C H 0.418156 0.677598 0.366395 0.057 Uiso 1 1 calc GR . . . .
C6 C 0.25583(10) 0.66142(10) 0.30166(13) 0.0338(5) Uani 1 1 d . . . . .
H6A H 0.229049 0.671023 0.253540 0.051 Uiso 1 1 calc GR . . . .
H6B H 0.300687 0.671459 0.299695 0.051 Uiso 1 1 calc GR . . . .
H6C H 0.241514 0.686674 0.340585 0.051 Uiso 1 1 calc GR . . . .
C4 C 0.24219(11) 0.41048(10) 0.22225(13) 0.0392(5) Uani 1 1 d . . . . .
H4A H 0.228040 0.406387 0.270297 0.059 Uiso 1 1 calc GR . . . .
H4B H 0.287777 0.399540 0.228019 0.059 Uiso 1 1 calc GR . . . .
H4C H 0.217089 0.381956 0.186132 0.059 Uiso 1 1 calc GR . . . .
C2 C 0.07745(11) 0.45556(11) 0.11350(13) 0.0312(5) Uani 1 1 d . . . . .
K2 K 0.40708(2) 0.53692(2) 0.24732(2) 0.02084(10) Uani 1 1 d . . . . .
K3 K 0.500000 0.94274(2) 0.250000 0.01957(13) Uani 1 2 d S T P . .
Si6 Si 0.49552(2) 0.40390(2) 0.32963(3) 0.01616(11) Uani 1 1 d . . . . .
C11 C 0.57237(10) 0.40652(10) 0.39930(11) 0.0295(5) Uani 1 1 d . . . . .
H11A H 0.567128 0.382445 0.443623 0.044 Uiso 1 1 calc GR . . . .
H11B H 0.582859 0.450410 0.413243 0.044 Uiso 1 1 calc GR . . . .
H11C H 0.607140 0.388079 0.377307 0.044 Uiso 1 1 calc GR . . . .
C12 C 0.43482(12) 0.43966(11) 0.38242(13) 0.0298(5) Uani 1 1 d . . . . .
H2A H 0.0817(12) 0.4145(12) 0.1399(14) 0.050(7) Uiso 1 1 d . . . . .
H23 H 0.2043(14) 0.6529(15) 0.0145(16) 0.075(9) Uiso 1 1 d . . . . .
H2B H 0.0930(12) 0.4508(11) 0.0670(14) 0.050(7) Uiso 1 1 d . . . . .
H13A H 0.5875(12) 0.5893(13) 0.4022(14) 0.053(8) Uiso 1 1 d . . . . .
H13B H 0.6052(12) 0.6537(12) 0.4378(14) 0.053(7) Uiso 1 1 d . . . . .
H13C H 0.6325(12) 0.6332(12) 0.3655(13) 0.048(7) Uiso 1 1 d . . . . .
H12A H 0.4474(11) 0.4799(12) 0.3974(13) 0.043(7) Uiso 1 1 d . . . . .
H12B H 0.4338(11) 0.4167(11) 0.4297(14) 0.046(7) Uiso 1 1 d . . . . .
H12C H 0.3909(12) 0.4399(11) 0.3565(13) 0.042(7) Uiso 1 1 d . . . . .
H8A H 0.1424(12) 0.6177(11) 0.4338(14) 0.050(7) Uiso 1 1 d . . . . .
C18 C 0.29692(13) 0.77559(12) 0.46425(15) 0.0525(7) Uani 1 1 d . . . . .
C20 C 0.26356(13) 0.69701(13) 0.54266(17) 0.0581(8) Uani 1 1 d . . . . .
H20 H 0.272900 0.660106 0.572056 0.070 Uiso 1 1 calc R . . . .
C19 C 0.30966(13) 0.72226(13) 0.50791(16) 0.0575(8) Uani 1 1 d . . . . .
H19 H 0.350795 0.703079 0.513734 0.069 Uiso 1 1 calc R . . . .
C17 C 0.3425(2) 0.7976(2) 0.4326(2) 0.0364(10) Uani 0.5 1 d . . . . .
H17A H 0.336257 0.783114 0.380898 0.055 Uiso 0.5 1 calc GR . . . .
H17B H 0.383962 0.782485 0.459267 0.055 Uiso 0.5 1 calc GR . . . .
H17C H 0.341672 0.843775 0.433748 0.055 Uiso 0.5 1 calc GR . . . .
C22 C 0.27066(14) 0.69791(17) -0.0353(2) 0.0768(11) Uani 1 1 d . . . . .
C24 C 0.29652(15) 0.75793(19) -0.0414(2) 0.0846(13) Uani 1 1 d . . . . .
H24 H 0.329476 0.763093 -0.070056 0.102 Uiso 1 1 calc R . . . .
C23 C 0.22381(15) 0.6916(2) 0.0079(2) 0.0843(14) Uani 1 1 d . . . . .
C21 C 0.2877(2) 0.6497(2) -0.0647(3) 0.0388(11) Uani 0.5 1 d . . . . .
H21A H 0.279910 0.612700 -0.035416 0.058 Uiso 0.5 1 calc GR . . . .
H21B H 0.333600 0.652500 -0.066749 0.058 Uiso 0.5 1 calc GR . . . .
H21C H 0.263220 0.645723 -0.115249 0.058 Uiso 0.5 1 calc GR . . . .
Si5 Si 0.46397(2) 0.29677(2) 0.31299(3) 0.01813(11) Uani 1 1 d . . . . .
C10 C 0.48528(11) 0.25148(9) 0.40160(11) 0.0310(5) Uani 1 1 d . . . . .
H10A H 0.531980 0.251469 0.417441 0.046 Uiso 1 1 calc GR . . . .
H10B H 0.469985 0.207971 0.393708 0.046 Uiso 1 1 calc GR . . . .
H10C H 0.465068 0.271238 0.440132 0.046 Uiso 1 1 calc GR . . . .
C9 C 0.37650(10) 0.28676(11) 0.27692(13) 0.0357(5) Uani 1 1 d . . . . .
H9A H 0.351790 0.307270 0.310814 0.054 Uiso 1 1 calc GR . . . .
H9B H 0.366007 0.241718 0.273448 0.054 Uiso 1 1 calc GR . . . .
H9C H 0.365735 0.306018 0.227533 0.054 Uiso 1 1 calc GR . . . .
O1 O 0.500000 0.26061(8) 0.250000 0.0226(4) Uani 1 2 d S T P . .
K1 K 0.500000 0.12784(3) 0.250000 0.02218(13) Uani 1 2 d S T P . .
H8B H 0.0732(13) 0.6060(11) 0.3975(13) 0.047(7) Uiso 1 1 d . . . . .
H2C H 0.0332(13) 0.4660(11) 0.0974(13) 0.045(7) Uiso 1 1 d . . . . .
H8C H 0.1129(11) 0.6554(12) 0.3608(13) 0.040(7) Uiso 1 1 d . . . . .

loop_
_atom_site_aniso_label
_atom_site_aniso_U_11
_atom_site_aniso_U_22
_atom_site_aniso_U_33
_atom_site_aniso_U_23
_atom_site_aniso_U_13
_atom_site_aniso_U_12
Si1 0.0113(2) 0.0180(3) 0.0187(3) -0.0033(2) 0.00407(19) -0.00068(19)
Si7 0.0204(3) 0.0111(2) 0.0188(3) 0.00067(19) -0.0013(2) -0.0020(2)
Si8 0.0203(3) 0.0115(2) 0.0196(3) -0.0017(2) 0.0022(2) -0.0025(2)
Si4 0.0125(2) 0.0217(3) 0.0194(3) -0.0052(2) 0.00549(19) -0.0029(2)
Si2 0.0132(2) 0.0221(3) 0.0192(3) -0.0015(2) 0.00516(19) 0.0027(2)
Si3 0.0116(2) 0.0199(3) 0.0204(3) -0.0024(2) 0.00243(19) -0.0018(2)
O3 0.0375(11) 0.0108(9) 0.0221(10) 0.000 -0.0022(8) 0.000
O2 0.0126(6) 0.0341(8) 0.0225(7) -0.0059(6) 0.0055(5) -0.0019(6)
N1 0.0110(7) 0.0189(8) 0.0212(8) -0.0040(6) 0.0051(6) -0.0010(6)
N2 0.0195(11) 0.0093(10) 0.0222(11) 0.000 0.0070(9) 0.000
N3 0.0202(11) 0.0108(10) 0.0190(11) 0.000 -0.0008(9) 0.000
C16 0.0342(11) 0.0187(10) 0.0251(10) -0.0025(8) 0.0029(9) -0.0003(9)
C5 0.0190(10) 0.0321(11) 0.0257(10) -0.0016(9) 0.0038(8) -0.0011(8)
C7 0.0316(11) 0.0427(13) 0.0278(11) 0.0042(10) 0.0042(9) -0.0119(10)
C3 0.0209(10) 0.0532(14) 0.0241(11) -0.0028(10) 0.0090(8) 0.0029(10)
C8 0.0220(11) 0.0483(15) 0.0362(13) -0.0230(12) 0.0067(10) -0.0016(11)
C13 0.0473(15) 0.0221(12) 0.0356(14) -0.0027(10) -0.0195(12) 0.0053(11)
C15 0.0307(12) 0.0356(12) 0.0418(13) -0.0062(10) 0.0123(10) -0.0102(10)
C1 0.0319(11) 0.0328(12) 0.0323(12) 0.0072(9) 0.0080(9) 0.0082(10)
C14 0.0472(14) 0.0393(13) 0.0292(12) -0.0050(10) 0.0138(10) -0.0175(11)
C6 0.0282(11) 0.0273(11) 0.0443(13) 0.0035(10) 0.0022(10) -0.0048(9)
C4 0.0442(14) 0.0288(12) 0.0439(14) 0.0030(10) 0.0063(11) 0.0089(10)
C2 0.0250(12) 0.0404(14) 0.0297(12) -0.0155(10) 0.0092(9) -0.0094(10)
K2 0.01258(19) 0.0179(2) 0.0324(2) 0.00178(17) 0.00476(16) 0.00052(16)
K3 0.0181(3) 0.0122(3) 0.0299(3) 0.000 0.0086(2) 0.000
Si6 0.0191(2) 0.0113(2) 0.0191(3) -0.00029(19) 0.0064(2) -0.0003(2)
C11 0.0286(11) 0.0291(11) 0.0285(11) 0.0017(9) -0.0011(9) -0.0051(9)
C12 0.0394(13) 0.0238(12) 0.0308(12) 0.0025(10) 0.0187(10) 0.0048(10)
C18 0.0462(15) 0.0460(15) 0.0584(17) -0.0288(13) -0.0094(13) 0.0055(13)
C20 0.0503(17) 0.0433(15) 0.0715(19) -0.0187(14) -0.0143(15) 0.0172(13)
C19 0.0426(15) 0.0481(16) 0.072(2) -0.0214(14) -0.0173(14) 0.0175(13)
C17 0.043(3) 0.036(3) 0.031(2) 0.000(2) 0.010(2) -0.001(2)
C22 0.0406(17) 0.079(2) 0.094(3) 0.048(2) -0.0337(17) -0.0149(16)
C24 0.0428(18) 0.085(3) 0.113(3) 0.061(2) -0.0205(18) -0.0266(18)
C23 0.0427(18) 0.083(3) 0.114(3) 0.066(2) -0.0227(18) -0.0297(19)
C21 0.039(3) 0.043(3) 0.033(3) -0.006(2) 0.002(2) 0.000(2)
Si5 0.0213(3) 0.0124(2) 0.0215(3) 0.0014(2) 0.0061(2) -0.0018(2)
C10 0.0463(13) 0.0203(10) 0.0268(11) 0.0040(9) 0.0076(9) -0.0038(9)
C9 0.0269(11) 0.0357(12) 0.0443(13) 0.0001(10) 0.0055(10) -0.0052(10)
O1 0.0313(10) 0.0111(9) 0.0273(10) 0.000 0.0103(8) 0.000
K1 0.0195(3) 0.0120(3) 0.0355(3) 0.000 0.0062(2) 0.000

loop_
_atom_type_symbol
_atom_type_description
_atom_type_scat_dispersion_real
_atom_type_scat_dispersion_imag
_atom_type_scat_source
C C 0.0033 0.0016 'International Tables Vol C Tables 4.2.6.8 and 6.1.1.4'
H H 0.0000 0.0000 'International Tables Vol C Tables 4.2.6.8 and 6.1.1.4'
K K 0.2009 0.2494 'International Tables Vol C Tables 4.2.6.8 and 6.1.1.4'
N N 0.0061 0.0033 'International Tables Vol C Tables 4.2.6.8 and 6.1.1.4'
O O 0.0106 0.0060 'International Tables Vol C Tables 4.2.6.8 and 6.1.1.4'
Si Si 0.0817 0.0704 'International Tables Vol C Tables 4.2.6.8 and 6.1.1.4'

loop_
_geom_angle_atom_site_label_1
_geom_angle_atom_site_label_2
_geom_angle_atom_site_label_3
_geom_angle
_geom_angle_site_symmetry_1
_geom_angle_site_symmetry_3
_geom_angle_publ_flag
Si2 Si1 K3 124.64(2) . 3_445 ?
Si2 Si1 K1 142.24(2) . 3_455 ?
N1 Si1 Si2 113.48(5) . . ?
N1 Si1 C1 113.57(9) . . ?
N1 Si1 C2 112.62(9) . . ?
N1 Si1 K3 49.00(5) . 3_445 ?
N1 Si1 K1 39.07(5) . 3_455 ?
C1 Si1 Si2 108.34(7) . . ?
C1 Si1 C2 103.29(11) . . ?
C1 Si1 K3 126.98(7) . 3_445 ?
C1 Si1 K1 77.00(7) . 3_455 ?
C2 Si1 Si2 104.68(8) . . ?
C2 Si1 K3 63.66(7) . 3_445 ?
C2 Si1 K1 110.40(7) . 3_455 ?
K3 Si1 K1 63.335(13) 3_445 3_455 ?
Si8 Si7 K2 125.55(2) . 2_655 ?
N3 Si7 Si8 114.41(6) . . ?
N3 Si7 C13 112.46(9) . . ?
N3 Si7 C14 112.95(7) . . ?
N3 Si7 K2 48.84(4) . 2_655 ?
C13 Si7 Si8 104.42(8) . . ?
C13 Si7 K2 63.65(8) . 2_655 ?
C14 Si7 Si8 108.41(7) . . ?
C14 Si7 C13 103.27(12) . . ?
C14 Si7 K2 125.97(7) . 2_655 ?
Si7 Si8 K3 149.62(2) . . ?
O3 Si8 Si7 111.89(6) . . ?
O3 Si8 C16 107.05(8) . . ?
O3 Si8 C15 106.22(8) . . ?
O3 Si8 K3 40.68(5) . . ?
C16 Si8 Si7 111.89(7) . . ?
C16 Si8 K3 75.46(6) . . ?
C15 Si8 Si7 111.08(7) . . ?
C15 Si8 C16 108.44(10) . . ?
C15 Si8 K3 92.93(7) . . ?
Si3 Si4 K3 144.48(2) . 3_445 ?
Si3 Si4 K1 126.89(2) . 3_455 ?
N1 Si4 Si3 115.02(5) . . ?
N1 Si4 C7 112.76(9) . . ?
N1 Si4 C8 112.86(9) . . ?
N1 Si4 K3 41.21(5) . 3_445 ?
N1 Si4 K1 49.96(5) . 3_455 ?
C7 Si4 Si3 108.10(7) . . ?
C7 Si4 C8 103.22(12) . . ?
C7 Si4 K3 74.10(7) . 3_445 ?
C7 Si4 K1 124.84(7) . 3_455 ?
C8 Si4 Si3 103.86(8) . . ?
C8 Si4 K3 110.15(7) . 3_445 ?
C8 Si4 K1 62.91(8) . 3_455 ?
K1 Si4 K3 64.241(13) 3_455 3_445 ?
O2 Si2 Si1 112.15(5) . . ?
O2 Si2 C3 106.74(8) . . ?
O2 Si2 C4 105.30(9) . . ?
C3 Si2 Si1 112.33(7) . . ?
C4 Si2 Si1 111.58(8) . . ?
C4 Si2 C3 108.35(11) . . ?
O2 Si3 Si4 111.94(5) . . ?
O2 Si3 C5 107.14(8) . . ?
O2 Si3 C6 105.47(9) . . ?
C5 Si3 Si4 111.27(6) . . ?
C5 Si3 C6 108.95(10) . . ?
C6 Si3 Si4 111.78(7) . . ?
Si8 O3 Si8 126.78(11) 2_655 . ?
Si8 O3 K3 116.61(5) 2_655 . ?
Si8 O3 K3 116.61(5) . . ?
Si2 O2 Si3 125.92(7) . . ?
Si2 O2 K2 114.24(6) . . ?
Si3 O2 K2 119.71(6) . . ?
Si1 N1 K3 103.83(6) . 3_445 ?
Si1 N1 K1 118.42(7) . 3_455 ?
Si4 N1 Si1 122.77(8) . . ?
Si4 N1 K3 115.33(7) . 3_445 ?
Si4 N1 K1 102.37(6) . 3_455 ?
K1 N1 K3 89.71(4) 3_455 3_445 ?
K2 N2 K2 88.75(6) 2_655 . ?
Si6 N2 K2 102.48(3) . . ?
Si6 N2 K2 118.54(4) 2_655 . ?
Si6 N2 K2 102.48(3) 2_655 2_655 ?
Si6 N2 K2 118.54(4) . 2_655 ?
Si6 N2 Si6 121.93(12) 2_655 . ?
Si7 N3 Si7 123.04(12) . 2_655 ?
Si7 N3 K2 115.70(4) . . ?
Si7 N3 K2 115.70(3) 2_655 2_655 ?
Si7 N3 K2 103.82(3) . 2_655 ?
Si7 N3 K2 103.82(3) 2_655 . ?
K2 N3 K2 90.31(6) . 2_655 ?
Si8 C16 H16A 109.5 . . ?
Si8 C16 H16B 109.5 . . ?
Si8 C16 H16C 109.5 . . ?
H16A C16 H16B 109.5 . . ?
H16A C16 H16C 109.5 . . ?
H16B C16 H16C 109.5 . . ?
Si3 C5 H5A 109.5 . . ?
Si3 C5 H5B 109.5 . . ?
Si3 C5 H5C 109.5 . . ?
H5A C5 H5B 109.5 . . ?
H5A C5 H5C 109.5 . . ?
H5B C5 H5C 109.5 . . ?
Si4 C7 H7A 109.5 . . ?
Si4 C7 H7B 109.5 . . ?
Si4 C7 H7C 109.5 . . ?
H7A C7 H7B 109.5 . . ?
H7A C7 H7C 109.5 . . ?
H7B C7 H7C 109.5 . . ?
Si2 C3 H3A 109.5 . . ?
Si2 C3 H3B 109.5 . . ?
Si2 C3 H3C 109.5 . . ?
H3A C3 H3B 109.5 . . ?
H3A C3 H3C 109.5 . . ?
H3B C3 H3C 109.5 . . ?
Si4 C8 H8A 108.9(15) . . ?
Si4 C8 K1 84.91(8) . 3_455 ?
Si4 C8 H8B 110.7(15) . . ?
Si4 C8 H8C 112.4(13) . . ?
H8A C8 H8B 107(2) . . ?
H8A C8 H8C 109(2) . . ?
K1 C8 H8A 166.0(15) 3_455 . ?
K1 C8 H8B 65.1(14) 3_455 . ?
K1 C8 H8C 65.9(13) 3_455 . ?
H8B C8 H8C 109(2) . . ?
Si7 C13 K2 84.50(8) . 2_655 ?
Si7 C13 H13A 110.6(16) . . ?
Si7 C13 H13B 109.5(15) . . ?
Si7 C13 H13C 111.2(14) . . ?
K2 C13 H13A 66.9(15) 2_655 . ?
K2 C13 H13B 166.0(15) 2_655 . ?
K2 C13 H13C 64.2(14) 2_655 . ?
H13A C13 H13B 107(2) . . ?
H13A C13 H13C 110(2) . . ?
H13B C13 H13C 109(2) . . ?
Si8 C15 H15A 109.5 . . ?
Si8 C15 H15B 109.5 . . ?
Si8 C15 H15C 109.5 . . ?
H15A C15 H15B 109.5 . . ?
H15A C15 H15C 109.5 . . ?
H15B C15 H15C 109.5 . . ?
Si1 C1 H1A 109.5 . . ?
Si1 C1 H1B 109.5 . . ?
Si1 C1 H1C 109.5 . . ?
H1A C1 H1B 109.5 . . ?
H1A C1 H1C 109.5 . . ?
H1B C1 H1C 109.5 . . ?
Si7 C14 H14A 109.5 . . ?
Si7 C14 H14B 109.5 . . ?
Si7 C14 H14C 109.5 . . ?
H14A C14 H14B 109.5 . . ?
H14A C14 H14C 109.5 . . ?
H14B C14 H14C 109.5 . . ?
Si3 C6 H6A 109.5 . . ?
Si3 C6 H6B 109.5 . . ?
Si3 C6 H6C 109.5 . . ?
H6A C6 H6B 109.5 . . ?
H6A C6 H6C 109.5 . . ?
H6B C6 H6C 109.5 . . ?
Si2 C4 H4A 109.5 . . ?
Si2 C4 H4B 109.5 . . ?
Si2 C4 H4C 109.5 . . ?
H4A C4 H4B 109.5 . . ?
H4A C4 H4C 109.5 . . ?
H4B C4 H4C 109.5 . . ?
Si1 C2 K3 84.69(8) . 3_445 ?
Si1 C2 H2A 113.5(14) . . ?
Si1 C2 H2B 110.3(14) . . ?
Si1 C2 H2C 110.5(14) . . ?
K3 C2 H2A 64.2(14) 3_445 . ?
K3 C2 H2B 164.9(14) 3_445 . ?
K3 C2 H2C 69.8(14) 3_445 . ?
H2A C2 H2B 109(2) . . ?
H2A C2 H2C 111(2) . . ?
H2B C2 H2C 103(2) . . ?
Si7 K2 K2 61.001(11) 2_655 2_655 ?
Si7 K2 Si6 97.135(14) 2_655 2_655 ?
Si7 K2 H12A 127.8(5) 2_655 . ?
Si7 K2 H12C 158.0(5) 2_655 . ?
O2 K2 Si7 120.57(3) . 2_655 ?
O2 K2 C13 98.86(6) . 2_655 ?
O2 K2 K2 176.20(3) . 2_655 ?
O2 K2 Si6 127.49(3) . 2_655 ?
O2 K2 H12A 95.0(5) . . ?
O2 K2 H12C 74.8(5) . . ?
N2 K2 Si7 102.29(3) . 2_655 ?
N2 K2 O2 134.42(4) . . ?
N2 K2 C13 111.78(6) . 2_655 ?
N2 K2 K2 45.62(3) . 2_655 ?
N2 K2 Si6 22.329(10) . 2_655 ?
N2 K2 H12A 66.9(5) . . ?
N2 K2 H12C 69.6(5) . . ?
N3 K2 Si7 27.334(16) . 2_655 ?
N3 K2 O2 134.86(4) . . ?
N3 K2 N2 90.47(4) . . ?
N3 K2 C13 59.18(4) . 2_655 ?
N3 K2 K2 44.85(3) . 2_655 ?
N3 K2 Si6 95.54(3) . 2_655 ?
N3 K2 H12A 100.5(5) . . ?
N3 K2 H12C 130.7(5) . . ?
C13 K2 Si7 31.85(4) 2_655 2_655 ?
C13 K2 K2 83.99(5) 2_655 2_655 ?
C13 K2 Si6 95.84(5) 2_655 2_655 ?
C13 K2 H12A 159.6(5) 2_655 . ?
C13 K2 H12C 170.0(5) 2_655 . ?
K2 K2 H12A 81.6(5) 2_655 . ?
K2 K2 H12C 102.7(5) 2_655 . ?
Si6 K2 K2 54.313(10) 2_655 2_655 ?
Si6 K2 H12A 87.4(5) 2_655 . ?
Si6 K2 H12C 82.5(5) 2_655 . ?
H12A K2 H12C 30.3(6) . . ?
Si1 K3 Si1 123.82(2) 3 4 ?
Si1 K3 Si8 117.764(12) 3 2_655 ?
Si1 K3 Si8 113.755(12) 4 2_655 ?
Si1 K3 Si8 117.765(13) 4 . ?
Si1 K3 Si8 113.754(12) 3 . ?
Si1 K3 Si4 46.937(11) 4 4 ?
Si1 K3 Si4 97.732(15) 3 4 ?
Si1 K3 Si4 97.732(15) 4 3 ?
Si1 K3 Si4 46.937(11) 3 3 ?
Si1 K3 K1 61.912(11) 3 1_565 ?
Si1 K3 K1 61.912(11) 4 1_565 ?
Si8 K3 Si8 45.417(16) . 2_655 ?
Si8 K3 K1 157.291(8) . 1_565 ?
Si8 K3 K1 157.292(8) 2_655 1_565 ?
Si4 K3 Si8 144.141(13) 3 2_655 ?
Si4 K3 Si8 105.291(11) 4 2_655 ?
Si4 K3 Si8 144.143(13) 4 . ?
Si4 K3 Si8 105.290(11) 3 . ?
Si4 K3 Si4 108.79(2) 3 4 ?
Si4 K3 K1 54.393(10) 3 1_565 ?
Si4 K3 K1 54.393(10) 4 1_565 ?
O3 K3 Si1 118.088(11) . 3 ?
O3 K3 Si1 118.088(11) . 4 ?
O3 K3 Si8 22.709(8) . . ?
O3 K3 Si8 22.708(8) . 2_655 ?
O3 K3 Si4 125.607(10) . 4 ?
O3 K3 Si4 125.607(10) . 3 ?
O3 K3 C2 94.83(4) . 3 ?
O3 K3 C2 94.83(4) . 4 ?
O3 K3 K1 180.0 . 1_565 ?
N1 K3 Si1 102.95(3) 4 3 ?
N1 K3 Si1 102.95(3) 3 4 ?
N1 K3 Si1 27.17(3) 3 3 ?
N1 K3 Si1 27.17(3) 4 4 ?
N1 K3 Si8 142.87(3) 3 2_655 ?
N1 K3 Si8 120.44(3) 3 . ?
N1 K3 Si8 142.87(3) 4 . ?
N1 K3 Si8 120.44(3) 4 2_655 ?
N1 K3 Si4 95.41(3) 4 3 ?
N1 K3 Si4 95.41(3) 3 4 ?
N1 K3 Si4 23.46(3) 4 4 ?
N1 K3 Si4 23.46(3) 3 3 ?
N1 K3 O3 134.97(3) 4 . ?
N1 K3 O3 134.97(3) 3 . ?
N1 K3 N1 90.06(6) 3 4 ?
N1 K3 C2 113.52(6) 3 4 ?
N1 K3 C2 58.80(5) 4 4 ?
N1 K3 C2 113.52(6) 4 3 ?
N1 K3 C2 58.80(5) 3 3 ?
N1 K3 K1 45.03(3) 4 1_565 ?
N1 K3 K1 45.03(3) 3 1_565 ?
C2 K3 Si1 31.65(4) 4 4 ?
C2 K3 Si1 31.65(4) 3 3 ?
C2 K3 Si1 140.53(5) 3 4 ?
C2 K3 Si1 140.53(5) 4 3 ?
C2 K3 Si8 101.07(5) 4 2_655 ?
C2 K3 Si8 101.07(5) 3 . ?
C2 K3 Si8 87.90(4) 4 . ?
C2 K3 Si8 87.90(4) 3 2_655 ?
C2 K3 Si4 77.33(4) 4 4 ?
C2 K3 Si4 96.97(5) 4 3 ?
C2 K3 Si4 77.33(4) 3 3 ?
C2 K3 Si4 96.97(5) 3 4 ?
C2 K3 C2 170.34(9) 4 3 ?
C2 K3 K1 85.17(4) 3 1_565 ?
C2 K3 K1 85.17(4) 4 1_565 ?
N2 Si6 K2 39.13(4) . 2_655 ?
N2 Si6 C11 113.32(7) . . ?
N2 Si6 C12 113.01(8) . . ?
N2 Si6 Si5 114.30(6) . . ?
C11 Si6 K2 76.90(6) . 2_655 ?
C11 Si6 C12 103.11(10) . . ?
C11 Si6 Si5 107.78(7) . . ?
C12 Si6 K2 110.05(7) . 2_655 ?
C12 Si6 Si5 104.33(8) . . ?
Si5 Si6 K2 143.26(2) . 2_655 ?
Si6 C11 H11A 109.5 . . ?
Si6 C11 H11B 109.5 . . ?
Si6 C11 H11C 109.5 . . ?
H11A C11 H11B 109.5 . . ?
H11A C11 H11C 109.5 . . ?
H11B C11 H11C 109.5 . . ?
Si6 C12 H12A 109.6(15) . . ?
Si6 C12 H12B 111.4(13) . . ?
Si6 C12 H12C 115.6(14) . . ?
H12A C12 H12B 104.2(19) . . ?
H12A C12 H12C 110(2) . . ?
H12B C12 H12C 105.2(19) . . ?
C19 C18 C20 118.5(3) . 7_566 ?
C17 C18 C20 123.7(3) . 7_566 ?
C17 C18 C19 117.8(3) . . ?
C18 C20 H20 119.5 7_566 . ?
C19 C20 C18 121.1(3) . 7_566 ?
C19 C20 H20 119.5 . . ?
C18 C19 H19 119.8 . . ?
C20 C19 C18 120.4(3) . . ?
C20 C19 H19 119.8 . . ?
C18 C17 H17A 109.5 . . ?
C18 C17 H17B 109.5 . . ?
C18 C17 H17C 109.5 . . ?
H17A C17 H17B 109.5 . . ?
H17A C17 H17C 109.5 . . ?
H17B C17 H17C 109.5 . . ?
C23 C22 C24 117.8(4) . . ?
C21 C22 C24 124.7(4) . . ?
C21 C22 C23 117.5(4) . . ?
C22 C24 H24 119.0 . . ?
C23 C24 C22 122.0(4) 7_565 . ?
C23 C24 H24 119.0 7_565 . ?
C22 C23 H23 122.6(19) . . ?
C24 C23 H23 117.2(19) 7_565 . ?
C24 C23 C22 120.2(3) 7_565 . ?
C22 C21 H21A 109.5 . . ?
C22 C21 H21B 109.5 . . ?
C22 C21 H21C 109.5 . . ?
H21A C21 H21B 109.5 . . ?
H21A C21 H21C 109.5 . . ?
H21B C21 H21C 109.5 . . ?
Si6 Si5 K1 148.94(2) . . ?
C10 Si5 Si6 111.20(7) . . ?
C10 Si5 K1 75.66(7) . . ?
C9 Si5 Si6 113.20(7) . . ?
C9 Si5 C10 108.73(10) . . ?
C9 Si5 K1 91.43(7) . . ?
O1 Si5 Si6 111.99(6) . . ?
O1 Si5 C10 106.89(8) . . ?
O1 Si5 C9 104.43(8) . . ?
O1 Si5 K1 40.18(5) . . ?
Si5 C10 H10A 109.5 . . ?
Si5 C10 H10B 109.5 . . ?
Si5 C10 H10C 109.5 . . ?
H10A C10 H10B 109.5 . . ?
H10A C10 H10C 109.5 . . ?
H10B C10 H10C 109.5 . . ?
Si5 C9 H9A 109.5 . . ?
Si5 C9 H9B 109.5 . . ?
Si5 C9 H9C 109.5 . . ?
H9A C9 H9B 109.5 . . ?
H9A C9 H9C 109.5 . . ?
H9B C9 H9C 109.5 . . ?
Si5 O1 Si5 125.49(11) 2_655 . ?
Si5 O1 K1 117.25(5) 2_655 . ?
Si5 O1 K1 117.25(5) . . ?
Si1 K1 Si1 109.507(19) 4_545 3_545 ?
Si1 K1 K3 54.754(10) 3_545 1_545 ?
Si1 K1 K3 54.754(10) 4_545 1_545 ?
Si1 K1 Si5 104.076(11) 3_545 2_655 ?
Si1 K1 Si5 145.349(13) 3_545 . ?
Si1 K1 Si5 145.348(13) 4_545 2_655 ?
Si1 K1 Si5 104.075(11) 4_545 . ?
Si4 K1 Si1 46.768(12) 3_545 3_545 ?
Si4 K1 Si1 97.575(15) 3_545 4_545 ?
Si4 K1 Si1 97.575(15) 4_545 3_545 ?
Si4 K1 Si1 46.768(11) 4_545 4_545 ?
Si4 K1 Si4 122.73(2) 4_545 3_545 ?
Si4 K1 K3 61.365(11) 3_545 1_545 ?
Si4 K1 K3 61.365(11) 4_545 1_545 ?
Si4 K1 Si5 120.958(13) 4_545 2_655 ?
Si4 K1 Si5 111.757(13) 4_545 . ?
Si4 K1 Si5 120.958(13) 3_545 . ?
Si4 K1 Si5 111.758(13) 3_545 2_655 ?
N1 K1 Si1 22.51(3) 3_545 3_545 ?
N1 K1 Si1 96.39(3) 3_545 4_545 ?
N1 K1 Si1 96.39(3) 4_545 3_545 ?
N1 K1 Si1 22.51(3) 4_545 4_545 ?
N1 K1 Si4 27.68(3) 4_545 4_545 ?
N1 K1 Si4 102.17(3) 3_545 4_545 ?
N1 K1 Si4 102.17(3) 4_545 3_545 ?
N1 K1 Si4 27.68(3) 3_545 3_545 ?
N1 K1 N1 90.52(6) 4_545 3_545 ?
N1 K1 C8 59.86(5) 4_545 4_545 ?
N1 K1 C8 59.86(5) 3_545 3_545 ?
N1 K1 C8 112.11(6) 3_545 4_545 ?
N1 K1 C8 112.11(6) 4_545 3_545 ?
N1 K1 K3 45.26(3) 4_545 1_545 ?
N1 K1 K3 45.26(3) 3_545 1_545 ?
N1 K1 Si5 145.89(3) 4_545 2_655 ?
N1 K1 Si5 118.17(3) 3_545 2_655 ?
N1 K1 Si5 145.89(3) 3_545 . ?
N1 K1 Si5 118.17(3) 4_545 . ?
N1 K1 O1 134.74(3) 4_545 . ?
N1 K1 O1 134.74(3) 3_545 . ?
C8 K1 Si1 96.39(5) 4_545 3_545 ?
C8 K1 Si1 77.63(4) 4_545 4_545 ?
C8 K1 Si1 77.63(4) 3_545 3_545 ?
C8 K1 Si1 96.39(5) 3_545 4_545 ?
C8 K1 Si4 32.18(4) 3_545 3_545 ?
C8 K1 Si4 139.53(5) 3_545 4_545 ?
C8 K1 Si4 139.53(5) 4_545 3_545 ?
C8 K1 Si4 32.18(4) 4_545 4_545 ?
C8 K1 C8 169.75(10) 4_545 3_545 ?
C8 K1 K3 84.88(5) 4_545 1_545 ?
C8 K1 K3 84.88(5) 3_545 1_545 ?
C8 K1 Si5 98.89(5) 4_545 . ?
C8 K1 Si5 90.60(4) 3_545 . ?
C8 K1 Si5 98.89(5) 3_545 2_655 ?
C8 K1 Si5 90.59(4) 4_545 2_655 ?
Si5 K1 K3 157.436(8) 2_655 1_545 ?
Si5 K1 K3 157.435(8) . 1_545 ?
Si5 K1 Si5 45.129(16) 2_655 . ?
O1 K1 Si1 125.246(10) . 4_545 ?
O1 K1 Si1 125.246(10) . 3_545 ?
O1 K1 Si4 118.635(11) . 3_545 ?
O1 K1 Si4 118.635(11) . 4_545 ?
O1 K1 C8 95.12(5) . 4_545 ?
O1 K1 C8 95.12(5) . 3_545 ?
O1 K1 K3 180.0 . 1_545 ?
O1 K1 Si5 22.564(8) . 2_655 ?
O1 K1 Si5 22.565(8) . . ?

loop_
_geom_bond_atom_site_label_1
_geom_bond_atom_site_label_2
_geom_bond_distance
_geom_bond_site_symmetry_2
_geom_bond_publ_flag
Si1 Si2 2.3622(7) . ?
Si1 N1 1.6867(15) . ?
Si1 C1 1.879(2) . ?
Si1 C2 1.890(2) . ?
Si1 K3 3.5868(5) 3_445 ?
Si1 K1 3.8748(6) 3_455 ?
Si7 Si8 2.3636(7) . ?
Si7 N3 1.6852(10) . ?
Si7 C13 1.889(2) . ?
Si7 C14 1.885(2) . ?
Si7 K2 3.5637(6) 2_655 ?
Si8 O3 1.6750(9) . ?
Si8 C16 1.8711(19) . ?
Si8 C15 1.866(2) . ?
Si8 K3 3.8792(7) . ?
Si4 Si3 2.3686(7) . ?
Si4 N1 1.6849(15) . ?
Si4 C7 1.891(2) . ?
Si4 C8 1.895(2) . ?
Si4 K3 3.8250(6) 3_445 ?
Si4 K1 3.5431(6) 3_455 ?
Si2 O2 1.6709(13) . ?
Si2 C3 1.8699(19) . ?
Si2 C4 1.863(2) . ?
Si3 O2 1.6782(13) . ?
Si3 C5 1.8672(19) . ?
Si3 C6 1.868(2) . ?
O3 K3 2.8282(18) . ?
O2 K2 2.8207(12) . ?
N1 K3 2.7879(14) 3_445 ?
N1 K1 2.7768(14) 3_455 ?
N2 K2 2.8013(14) . ?
N2 K2 2.8012(14) 2_655 ?
N2 Si6 1.6865(11) . ?
N2 Si6 1.6864(11) 2_655 ?
N3 K2 2.7632(14) . ?
N3 K2 2.7632(14) 2_655 ?
C16 H16A 0.9800 . ?
C16 H16B 0.9800 . ?
C16 H16C 0.9800 . ?
C5 H5A 0.9800 . ?
C5 H5B 0.9800 . ?
C5 H5C 0.9800 . ?
C7 H7A 0.9800 . ?
C7 H7B 0.9800 . ?
C7 H7C 0.9800 . ?
C3 H3A 0.9800 . ?
C3 H3B 0.9800 . ?
C3 H3C 0.9800 . ?
C8 H8A 0.96(3) . ?
C8 K1 3.167(2) 3_455 ?
C8 H8B 0.94(3) . ?
C8 H8C 0.99(2) . ?
C13 K2 3.208(3) 2_655 ?
C13 H13A 0.93(3) . ?
C13 H13B 0.98(3) . ?
C13 H13C 0.98(3) . ?
C15 H15A 0.9800 . ?
C15 H15B 0.9800 . ?
C15 H15C 0.9800 . ?
C1 H1A 0.9800 . ?
C1 H1B 0.9800 . ?
C1 H1C 0.9800 . ?
C14 H14A 0.9800 . ?
C14 H14B 0.9800 . ?
C14 H14C 0.9800 . ?
C6 H6A 0.9800 . ?
C6 H6B 0.9800 . ?
C6 H6C 0.9800 . ?
C4 H4A 0.9800 . ?
C4 H4B 0.9800 . ?
C4 H4C 0.9800 . ?
C2 K3 3.228(2) 3_445 ?
C2 H2A 0.99(3) . ?
C2 H2B 0.97(3) . ?
C2 H2C 0.96(3) . ?
K2 K2 3.9183(8) 2_655 ?
K2 Si6 3.8994(6) 2_655 ?
K2 H12A 2.98(2) . ?
K2 H12C 2.93(2) . ?
K3 K1 3.9249(8) 1_565 ?
Si6 C11 1.882(2) . ?
Si6 C12 1.895(2) . ?
Si6 Si5 2.3723(7) . ?
C11 H11A 0.9800 . ?
C11 H11B 0.9800 . ?
C11 H11C 0.9800 . ?
C12 H12A 0.92(2) . ?
C12 H12B 0.99(2) . ?
C12 H12C 0.97(2) . ?
C18 C20 1.391(4) 7_566 ?
C18 C19 1.383(4) . ?
C18 C17 1.295(5) . ?
C20 H20 0.9500 . ?
C20 C19 1.364(4) . ?
C19 H19 0.9500 . ?
C17 H17A 0.9800 . ?
C17 H17B 0.9800 . ?
C17 H17C 0.9800 . ?
C22 C24 1.398(4) . ?
C22 C23 1.379(5) . ?
C22 C21 1.238(5) . ?
C24 H24 0.9500 . ?
C24 C23 1.341(6) 7_565 ?
C23 H23 0.93(3) . ?
C21 H21A 0.9800 . ?
C21 H21B 0.9800 . ?
C21 H21C 0.9800 . ?
Si5 C10 1.868(2) . ?
Si5 C9 1.865(2) . ?
Si5 O1 1.6743(9) . ?
Si5 K1 3.8789(7) . ?
C10 H10A 0.9800 . ?
C10 H10B 0.9800 . ?
C10 H10C 0.9800 . ?
C9 H9A 0.9800 . ?
C9 H9B 0.9800 . ?
C9 H9C 0.9800 . ?
O1 K1 2.8152(17) . ?
